data_1557262
loop_
_publ_author_name
'Groves, Alistair'
'Sun, Jinwei'
'Parke, Hal R. I.'
'Callingham, Michael'
'Argent, Stephen P.'
'Taylor, Laurence J.'
'Lam, Hon Wai'

_publ_section_title
;
 Catalytic enantioselective arylative cyclizations of alkynyl
 1,3-diketones by 1,4-rhodium(i) migration
;
_journal_issue 10
_journal_name_full 'Chemical Science'
_journal_page_first 2759
_journal_page_last 2764
_journal_paper_doi 10.1039/C9SC06309A
_journal_volume 11
_journal_year 2020
_chemical_absolute_configuration ad
_chemical_formula_moiety 'C21 H21 F O2'
_chemical_formula_sum 'C21 H21 F O2'
_chemical_formula_weight 324.38
_space_group_crystal_system monoclinic
_space_group_IT_number 4
_space_group_name_Hall 'P 2yb'
_space_group_name_H-M_alt 'P 1 21 1'
_atom_sites_solution_hydrogens mixed
_atom_sites_solution_primary dual
_atom_sites_solution_secondary difmap
_audit_creation_date 2019-07-15
_audit_creation_method
;
Olex2 1.2
(compiled 2018.05.29 svn.r3508 for OlexSys, GUI svn.r5506)
;
_audit_update_record
;
2019-10-17 deposited with the CCDC.	2020-02-06 downloaded from the CCDC.
;
_cell_angle_alpha 90
_cell_angle_beta 111.502(3)
_cell_angle_gamma 90
_cell_formula_units_Z 2
_cell_length_a 6.5120(2)
_cell_length_b 15.3360(3)
_cell_length_c 8.7541(2)
_cell_measurement_reflns_used 24403
_cell_measurement_temperature 120(2)
_cell_measurement_theta_max 74.2730
_cell_measurement_theta_min 2.8630
_cell_volume 813.41(4)
_computing_cell_refinement 'CrysAlisPro 1.171.39.46 (Rigaku OD, 2018)'
_computing_data_collection 'CrysAlisPro 1.171.39.46 (Rigaku OD, 2018)'
_computing_data_reduction 'CrysAlisPro 1.171.39.46 (Rigaku OD, 2018)'
_computing_molecular_graphics 'Olex2 (Dolomanov et al., 2009)'
_computing_publication_material 'Olex2 (Dolomanov et al., 2009)'
_computing_structure_refinement 'ShelXL (Sheldrick, 2015)'
_computing_structure_solution 'ShelXT (Sheldrick, 2015)'
_diffrn_ambient_environment N~2~
_diffrn_ambient_temperature 120(2)
_diffrn_crystal_treatment 'flash frozen in gaseous N2'
_diffrn_detector 'CCD area detector'
_diffrn_detector_area_resol_mean 10.3613
_diffrn_detector_type 'Agilent Diffraction Atlas detector'
_diffrn_measured_fraction_theta_full 0.996
_diffrn_measured_fraction_theta_max 0.995
_diffrn_measurement_details
;
List of Runs (angles in degrees, time in seconds):

  # Type    Start    End  Width  t~exp~   \w     \q     \k     \f   Frames
#--------------------------------------------------------------------------
  1  \w    -50.00  34.00   1.00    1.00    --  -38.50  38.00  90.00   84
  2  \w    -93.00  -2.00   1.00    1.00    --  -38.50 125.00 -60.00   91
  3  \w      1.00  83.00   1.00    1.00    --   43.32 -99.00 -30.00   82
  4  \w     31.00  91.00   1.00    4.00    --  106.13 -30.00-150.00   60
  5  \w     25.00 109.00   1.00    4.00    --  106.13 -95.00 120.00   84
  6  \w     31.00  91.00   1.00    4.00    --  106.13 -30.00  60.00   60
  7  \w     25.00 109.00   1.00    4.00    --  106.13 -95.00   0.00   84
  8  \w     35.00 117.00   1.00    4.00    --  106.13-125.00 -30.00   82
  9  \w     82.00 177.00   1.00    4.00    --  106.13  45.00 120.00   95
 10  \w     17.00 113.00   1.00    1.00    --   43.32  57.00  60.00   96
 11  \w     17.00 113.00   1.00    1.00    --   43.32  57.00 -60.00   96
 12  \w     79.00 176.00   1.00    4.00    --  106.13  61.00   0.00   97
 13  \w     61.00 178.00   1.00    4.00    --  106.13  15.00 -30.00  117
 14  \w     79.00 176.00   1.00    4.00    --  106.13  61.00  60.00   97
 15  \w     82.00 178.00   1.00    4.00    --  106.13  30.00-150.00   96
 16  \w    -50.00  28.00   1.00    1.00    --  -38.50  38.00-150.00   78
 17  \w     17.00 113.00   1.00    1.00    --   43.32  57.00-180.00   96
 18  \w     61.00  87.00   1.00    1.00    --   43.38  38.00 120.00   26
 19  \w     91.00 116.00   1.00    1.00    --   43.38  38.00 120.00   25
 20  \w    144.00 170.00   1.00    4.00    --  106.13  61.00  90.00   26
 21  \w     79.00 105.00   1.00    4.00    --  106.13  61.00  90.00   26
 22  \w     61.00 106.00   1.00    4.00    --  106.13 -61.00 120.00   45
 23  \w     95.00 132.00   1.00    4.00    --  106.13  30.00 150.00   37
 24  \w    137.00 165.00   1.00    4.00    --  106.13 125.00   0.00   28
 25  \w     97.00 123.00   1.00    4.00    --  106.13 125.00   0.00   26
 26  \w   -112.00  -7.00   1.00    1.00    --  -38.50 -77.00  90.00  105
 27  \w     21.00 116.00   1.00    1.00    --   43.38  38.00 -60.00   95
 28  \w     12.00 117.00   1.00    1.00    --   43.38  77.00-150.00  105
 29  \w     12.00 117.00   1.00    1.00    --   43.38  77.00  90.00  105
 30  \w     23.00  98.00   1.00    1.00    --   43.38-125.00-120.00   75
 31  \w    -29.00  66.00   1.00    1.00    --   43.38 -38.00  30.00   95
 32  \w     12.00 117.00   1.00    1.00    --   43.38  77.00 -30.00  105
 33  \w     79.00 176.00   1.00    4.00    --  106.13  61.00 -90.00   97
 34  \w     25.00 109.00   1.00    4.00    --  106.13 -95.00-150.00   84
 35  \w     79.00 176.00   1.00    4.00    --  106.13  61.00  30.00   97
 36  \w     75.00 178.00   1.00    4.00    --  106.13  77.00 -60.00  103
 37  \w     75.00 178.00   1.00    4.00    --  106.13  77.00 150.00  103
 38  \w     79.00 176.00   1.00    4.00    --  106.13  61.00 150.00   97
 39  \w     75.00 178.00   1.00    4.00    --  106.13  77.00-180.00  103
 40  \w     79.00 176.00   1.00    4.00    --  106.13  61.00-120.00   97
 41  \w     75.00 178.00   1.00    4.00    --  106.13  77.00-150.00  103
 42  \w     79.00 176.00   1.00    4.00    --  106.13  61.00 -60.00   97
 43  \w     75.00 178.00   1.00    4.00    --  106.13  77.00 -30.00  103
 44  \w     79.00 176.00   1.00    4.00    --  106.13  61.00 120.00   97
 45  \w     75.00 178.00   1.00    4.00    --  106.13  77.00  60.00  103
 46  \w     35.00  98.00   1.00    4.00    --  106.13 -45.00 -30.00   63
 47  \w    -75.00  40.00   1.00    1.00    --  -38.50  19.00 -30.00  115
 48  \w    -43.00 130.00   1.00    1.00    --   43.38   0.00-150.00  173
 49  \w     12.00 117.00   1.00    1.00    --   43.38  77.00   0.00  105
 50  \w    -43.00 130.00   1.00    1.00    --   43.38   0.00-180.00  173
 51  \w    -43.00 130.00   1.00    1.00    --   43.38   0.00 -90.00  173
 52  \w    -43.00 130.00   1.00    1.00    --   43.38   0.00-120.00  173
 53  \w     21.00 116.00   1.00    1.00    --   43.38  38.00   0.00   95
 54  \w     82.00 177.00   1.00    4.00    --  106.13  45.00-120.00   95
 55  \w     75.00 178.00   1.00    4.00    --  106.13  77.00  90.00  103
 56  \w     79.00 176.00   1.00    4.00    --  106.13  61.00 -30.00   97
 57  \w     35.00 117.00   1.00    4.00    --  106.13-125.00 120.00   82
 58  \w     82.00 177.00   1.00    4.00    --  106.13  45.00 -30.00   95
 59  \w     75.00 178.00   1.00    4.00    --  106.13  77.00 120.00  103
 60  \w     79.00 176.00   1.00    4.00    --  106.13  61.00-180.00   97
 61  \w     82.00 177.00   1.00    4.00    --  106.13  45.00 150.00   95
 62  \w     75.00 178.00   1.00    4.00    --  106.13  77.00  30.00  103
 63  \w     75.00 178.00   1.00    4.00    --  106.13  77.00-120.00  103
 64  \w     82.00 177.00   1.00    4.00    --  106.13  45.00 -60.00   95
 65  \w     75.00 178.00   1.00    4.00    --  106.13  77.00 -90.00  103
 66  \w     82.00 177.00   1.00    4.00    --  106.13  45.00   0.00   95
 67  \w     75.00 178.00   1.00    4.00    --  106.13  77.00   0.00  103
 68  \w    -43.00  84.00   1.00    1.00    --   43.38   0.00 -60.00  127
;
_diffrn_measurement_device '\k-geometry diffractometer'
_diffrn_measurement_device_type 'SuperNova, Atlas'
_diffrn_measurement_method '\w scans'
_diffrn_measurement_specimen_support 'MiTeGen micromount'
_diffrn_orient_matrix_type 'CrysAlisPro convention (1999,Acta A55,543-557)'
_diffrn_orient_matrix_UB_11 0.0309232000
_diffrn_orient_matrix_UB_12 0.0089661000
_diffrn_orient_matrix_UB_13 0.1823973000
_diffrn_orient_matrix_UB_21 -0.1682928000
_diffrn_orient_matrix_UB_22 -0.0737634000
_diffrn_orient_matrix_UB_23 -0.0198384000
_diffrn_orient_matrix_UB_31 0.1881130000
_diffrn_orient_matrix_UB_32 -0.0675807000
_diffrn_orient_matrix_UB_33 0.0459263000
_diffrn_radiation_monochromator mirror
_diffrn_radiation_probe x-ray
_diffrn_radiation_type CuK\a
_diffrn_radiation_wavelength 1.54184
_diffrn_reflns_av_R_equivalents 0.0213
_diffrn_reflns_av_unetI/netI 0.0074
_diffrn_reflns_Laue_measured_fraction_full 0.996
_diffrn_reflns_Laue_measured_fraction_max 0.995
_diffrn_reflns_limit_h_max 8
_diffrn_reflns_limit_h_min -8
_diffrn_reflns_limit_k_max 19
_diffrn_reflns_limit_k_min -19
_diffrn_reflns_limit_l_max 10
_diffrn_reflns_limit_l_min -10
_diffrn_reflns_number 32574
_diffrn_reflns_point_group_measured_fraction_full 0.997
_diffrn_reflns_point_group_measured_fraction_max 0.993
_diffrn_reflns_theta_full 67.684
_diffrn_reflns_theta_max 74.496
_diffrn_reflns_theta_min 5.431
_diffrn_source 'microfocus sealed tube'
_diffrn_source_type 'Agilent Diffraction microfocus tube'
_exptl_absorpt_coefficient_mu 0.740
_exptl_absorpt_correction_T_max 1.000
_exptl_absorpt_correction_T_min 0.393
_exptl_absorpt_correction_type gaussian
_exptl_absorpt_process_details
;
CrysAlisPro 1.171.39.46 (Rigaku Oxford Diffraction, 2018)
Numerical absorption correction based on gaussian integration over
			a multifaceted crystal model
Empirical absorption correction using spherical harmonics,
 implemented in SCALE3 ABSPACK scaling algorithm.
;
_exptl_crystal_colour 'light yellow'
_exptl_crystal_colour_modifier light
_exptl_crystal_colour_primary yellow
_exptl_crystal_density_diffrn 1.324
_exptl_crystal_description block
_exptl_crystal_F_000 344
_exptl_crystal_recrystallization_method 'Re-crystallisation from solvent: pentane/dichloromethane'
_exptl_crystal_size_max 0.496
_exptl_crystal_size_mid 0.443
_exptl_crystal_size_min 0.219
_refine_diff_density_max 0.186
_refine_diff_density_min -0.211
_refine_diff_density_rms 0.046
_refine_ls_abs_structure_details
;
 Flack x determined using 1567 quotients [(I+)-(I-)]/[(I+)+(I-)]
 (Parsons, Flack and Wagner, Acta Cryst. B69 (2013) 249-259).
;
_refine_ls_abs_structure_Flack 0.028(19)
_refine_ls_extinction_method none
_refine_ls_goodness_of_fit_ref 1.090
_refine_ls_hydrogen_treatment mixed
_refine_ls_matrix_type full
_refine_ls_number_parameters 223
_refine_ls_number_reflns 3270
_refine_ls_number_restraints 2
_refine_ls_restrained_S_all 1.090
_refine_ls_R_factor_all 0.0283
_refine_ls_R_factor_gt 0.0283
_refine_ls_shift/su_max 0.000
_refine_ls_shift/su_mean 0.000
_refine_ls_structure_factor_coef Fsqd
_refine_ls_weighting_details 'w=1/[\s^2^(Fo^2^)+(0.0482P)^2^+0.1303P] where P=(Fo^2^+2Fc^2^)/3'
_refine_ls_weighting_scheme calc
_refine_ls_wR_factor_gt 0.0735
_refine_ls_wR_factor_ref 0.0735
_reflns_Friedel_coverage 0.922
_reflns_Friedel_fraction_full 0.999
_reflns_Friedel_fraction_max 0.991
_reflns_number_gt 3269
_reflns_number_total 3270
_reflns_threshold_expression 'I > 2\s(I)'
_cod_data_source_file c9sc06309a2.cif
_cod_data_source_block aghwla
_cod_depositor_comments
;Adding full bibliography for 1557262--1557263.cif.

 Adding full bibliography for 1557262--1557263.cif.
;
_cod_database_code 1557262
_nottingham_internal_coll_name AGHWLA
_nottingham_internal_coll_number 17911
_nottingham_internal_coll_client AG/HWL
_nottingham_internal_coll_type custom
_nottingham_internal_coll_frame_method '\w scans'
_nottingham_internal_coll_frame_time '1.00, 4.00'
_nottingham_internal_coll_frame_width 1.00
_nottingham_internal_coll_user pczlt
_nottingham_internal_coll_date 10/09/2018
_nottingham_internal_coll_location NOTTS
_nottingham_internal_coll_instrument 'SN, XDA 017-09'
_nottingham_internal_process_date 11/09/2018
_nottingham_internal_process_user pczlt
_nottingham_internal_solution_date 15/07/2019
_nottingham_internal_solution_user pczlt
_nottingham_internal_refinement_date 15/07/2019
_nottingham_internal_refinement_user pczspa
_nottingham_internal_validation_date 15/07/2019
_nottingham_internal_validation_user pczspa
_shelx_shelxl_version_number 2018/3
_chemical_oxdiff_formula 'C21 H21 F O2'
_chemical_oxdiff_usercomment 'AGHWA #17911 IN A FOMBLIN FILM ON A MICROMOUNT FOR AG/HWL'
_shelx_space_group_comment
;
The symmetry employed for this shelxl refinement is uniquely defined
by the following loop, which should always be used as a source of
symmetry information in preference to the above space-group names.
They are only intended as comments.
;
_shelx_estimated_absorpt_t_max 0.855
_shelx_estimated_absorpt_t_min 0.711
_reflns_odcompleteness_completeness 99.93
_reflns_odcompleteness_iscentric 1
_reflns_odcompleteness_theta 67.13
_olex2_refinement_description
;
1. Fixed Uiso
 At 1.2 times of:
  All C(H) groups, All C(H,H) groups
 At 1.5 times of:
  All C(H,H,H) groups, All O(H) groups
2. Restrained distances
 O2-H2
 0.82 with sigma of 0.02
3.a Secondary CH2 refined with riding coordinates:
 C9(H9A,H9B)
3.b Aromatic/amide H refined with riding coordinates:
 C17(H17), C24(H24), C16(H16), C13(H13), C15(H15), C23(H23), C22(H22),
 C21(H21), C14(H14)
3.c Idealised Me refined as rotating group:
 C7(H7A,H7B,H7C), C8(H8A,H8B,H8C), C3(H3A,H3B,H3C)
;
_olex2_date_sample_submission 2018-09-06
_olex2_exptl_crystal_mounting_method 'in fomblin film on a micromount'
_olex2_submission_original_sample_id AGHWLA
_olex2_submission_special_instructions 'No special instructions were received'
_oxdiff_exptl_absorpt_empirical_details
;
Empirical correction (ABSPACK) includes:
- Absorption correction using spherical harmonics
- Frame scaling
;
_oxdiff_exptl_absorpt_empirical_full_max 1.331
_oxdiff_exptl_absorpt_empirical_full_min 0.829

loop_
_space_group_symop_operation_xyz
'x, y, z'
'-x, y+1/2, -z'

loop_
_atom_site_label
_atom_site_type_symbol
_atom_site_fract_x
_atom_site_fract_y
_atom_site_fract_z
_atom_site_U_iso_or_equiv
_atom_site_adp_type
_atom_site_occupancy
_atom_site_site_symmetry_order
_atom_site_calc_flag
_atom_site_refinement_flags_posn
F20 F 0.70708(16) 0.64506(8) 1.00564(14) 0.0280(3) Uani 1 1 d .
O2 O 0.6011(2) 0.43473(9) 0.19246(16) 0.0242(3) Uani 1 1 d D
H2 H 0.684(4) 0.4786(16) 0.227(3) 0.036 Uiso 1 1 d DR
O6 O 0.7285(2) 0.57825(9) 0.37647(18) 0.0284(3) Uani 1 1 d .
C10 C 0.5098(3) 0.46991(10) 0.6462(2) 0.0144(3) Uani 1 1 d .
C12 C 0.6821(3) 0.38792(10) 0.4753(2) 0.0156(3) Uani 1 1 d .
C17 C 0.5392(3) 0.51040(11) 0.7891(2) 0.0166(3) Uani 1 1 d .
H17 H 0.671933 0.496861 0.878034 0.020 Uiso 1 1 calc R
C19 C 0.4834(3) 0.64019(12) 0.9355(2) 0.0185(3) Uani 1 1 d .
C24 C 0.1603(3) 0.56985(12) 0.7582(2) 0.0190(3) Uani 1 1 d .
H24 H 0.088641 0.524074 0.684936 0.023 Uiso 1 1 calc R
C16 C 0.8402(3) 0.37215(12) 0.7698(2) 0.0200(3) Uani 1 1 d .
H16 H 0.838398 0.385113 0.875455 0.024 Uiso 1 1 calc R
C11 C 0.6790(3) 0.40925(10) 0.6304(2) 0.0153(3) Uani 1 1 d .
C18 C 0.3917(3) 0.57297(11) 0.82490(19) 0.0158(3) Uani 1 1 d .
C13 C 0.8452(3) 0.33141(11) 0.4641(2) 0.0212(4) Uani 1 1 d .
H13 H 0.846695 0.316866 0.359078 0.025 Uiso 1 1 calc R
C1 C 0.5065(3) 0.41918(11) 0.3141(2) 0.0172(3) Uani 1 1 d .
C4 C 0.3892(3) 0.50202(10) 0.3426(2) 0.0153(3) Uani 1 1 d .
C15 C 1.0013(3) 0.31717(12) 0.7567(2) 0.0238(4) Uani 1 1 d .
H15 H 1.110205 0.293624 0.852659 0.029 Uiso 1 1 calc R
C23 C 0.0345(3) 0.63263(13) 0.7977(2) 0.0220(4) Uani 1 1 d .
H23 H -0.121959 0.629791 0.749956 0.026 Uiso 1 1 calc R
C9 C 0.3160(3) 0.48658(11) 0.48952(19) 0.0156(3) Uani 1 1 d .
H9A H 0.234129 0.538328 0.504119 0.019 Uiso 1 1 calc R
H9B H 0.214771 0.435943 0.465694 0.019 Uiso 1 1 calc R
C5 C 0.5458(3) 0.58102(11) 0.3843(2) 0.0184(3) Uani 1 1 d .
C22 C 0.1345(3) 0.69949(12) 0.9062(2) 0.0225(4) Uani 1 1 d .
H22 H 0.046918 0.742420 0.931794 0.027 Uiso 1 1 calc R
C21 C 0.3629(3) 0.70344(12) 0.9772(2) 0.0225(4) Uani 1 1 d .
H21 H 0.434249 0.748471 1.052479 0.027 Uiso 1 1 calc R
C14 C 1.0036(3) 0.29645(12) 0.6026(3) 0.0251(4) Uani 1 1 d .
H14 H 1.113392 0.258495 0.592814 0.030 Uiso 1 1 calc R
C7 C 0.4680(4) 0.66442(12) 0.4357(3) 0.0279(4) Uani 1 1 d .
H7A H 0.458918 0.656677 0.544162 0.042 Uiso 1 1 calc GR
H7B H 0.321942 0.679577 0.355744 0.042 Uiso 1 1 calc GR
H7C H 0.572392 0.711344 0.440642 0.042 Uiso 1 1 calc GR
C8 C 0.1844(3) 0.52500(13) 0.1906(2) 0.0228(4) Uani 1 1 d .
H8A H 0.224113 0.525163 0.092843 0.034 Uiso 1 1 calc GR
H8B H 0.130350 0.582853 0.205096 0.034 Uiso 1 1 calc GR
H8C H 0.068614 0.481596 0.176982 0.034 Uiso 1 1 calc GR
C3 C 0.3445(3) 0.34420(12) 0.2418(2) 0.0255(4) Uani 1 1 d .
H3A H 0.241804 0.360421 0.132111 0.038 Uiso 1 1 calc GR
H3B H 0.261485 0.332374 0.313032 0.038 Uiso 1 1 calc GR
H3C H 0.426389 0.291849 0.234088 0.038 Uiso 1 1 calc GR

loop_
_atom_site_aniso_label
_atom_site_aniso_U_11
_atom_site_aniso_U_22
_atom_site_aniso_U_33
_atom_site_aniso_U_23
_atom_site_aniso_U_13
_atom_site_aniso_U_12
F20 0.0155(5) 0.0365(6) 0.0302(6) -0.0147(5) 0.0063(4) -0.0037(4)
O2 0.0332(7) 0.0266(7) 0.0179(6) 0.0011(5) 0.0154(5) 0.0032(5)
O6 0.0243(7) 0.0253(7) 0.0384(8) -0.0010(6) 0.0150(6) -0.0054(5)
C10 0.0150(7) 0.0145(7) 0.0147(7) 0.0017(6) 0.0066(6) -0.0016(6)
C12 0.0171(7) 0.0128(7) 0.0178(7) 0.0000(6) 0.0074(6) -0.0025(6)
C17 0.0156(7) 0.0191(7) 0.0149(7) 0.0014(6) 0.0053(6) 0.0006(6)
C19 0.0147(7) 0.0240(9) 0.0179(7) -0.0005(6) 0.0073(6) -0.0019(7)
C24 0.0177(8) 0.0257(9) 0.0143(7) -0.0008(6) 0.0069(6) -0.0027(6)
C16 0.0224(8) 0.0191(8) 0.0172(8) 0.0013(6) 0.0058(7) 0.0020(6)
C11 0.0158(7) 0.0132(7) 0.0169(7) 0.0007(6) 0.0058(6) -0.0019(6)
C18 0.0179(8) 0.0186(8) 0.0126(7) 0.0019(6) 0.0075(6) 0.0004(6)
C13 0.0251(9) 0.0201(9) 0.0222(8) -0.0007(7) 0.0132(7) 0.0009(7)
C1 0.0217(8) 0.0178(8) 0.0125(7) -0.0011(6) 0.0069(6) -0.0008(6)
C4 0.0157(7) 0.0168(8) 0.0127(7) 0.0011(6) 0.0044(6) -0.0002(6)
C15 0.0222(9) 0.0222(9) 0.0241(9) 0.0052(7) 0.0049(7) 0.0055(7)
C23 0.0170(8) 0.0328(9) 0.0169(8) 0.0030(7) 0.0073(6) 0.0021(7)
C9 0.0147(7) 0.0191(8) 0.0133(7) 0.0002(6) 0.0053(6) 0.0001(6)
C5 0.0219(8) 0.0180(8) 0.0148(7) 0.0035(6) 0.0060(6) -0.0003(6)
C22 0.0267(9) 0.0230(8) 0.0221(8) 0.0037(7) 0.0142(7) 0.0082(7)
C21 0.0278(9) 0.0192(8) 0.0234(9) -0.0039(7) 0.0130(7) -0.0023(7)
C14 0.0222(9) 0.0233(9) 0.0330(10) 0.0032(7) 0.0139(8) 0.0065(7)
C7 0.0363(10) 0.0166(8) 0.0312(10) -0.0010(7) 0.0127(8) 0.0014(7)
C8 0.0205(8) 0.0305(9) 0.0145(7) 0.0032(7) 0.0029(7) 0.0032(7)
C3 0.0282(9) 0.0218(8) 0.0215(8) -0.0056(7) 0.0034(7) -0.0035(7)

loop_
_atom_type_symbol
_atom_type_description
_atom_type_scat_dispersion_real
_atom_type_scat_dispersion_imag
_atom_type_scat_source
C C 0.0181 0.0091 'International Tables Vol C Tables 4.2.6.8 and 6.1.1.4'
H H 0.0000 0.0000 'International Tables Vol C Tables 4.2.6.8 and 6.1.1.4'
O O 0.0492 0.0322 'International Tables Vol C Tables 4.2.6.8 and 6.1.1.4'
F F 0.0727 0.0534 'International Tables Vol C Tables 4.2.6.8 and 6.1.1.4'

loop_
_exptl_crystal_face_index_h
_exptl_crystal_face_index_k
_exptl_crystal_face_index_l
_exptl_crystal_face_perp_dist
4 2 -2 0.2369
3 -6 0 0.2145
-1 -9 1 0.2412
-4 1 1 0.1927
0 -1 -5 0.1116
1 -1 5 0.1005
-1 3 5 0.1037
1 -2 -6 0.1197
3 -7 -3 0.2258
0 10 1 0.1947
3 5 2 0.2002
4 0 1 0.1995
0 7 -4 0.1899
4 0 -5 0.1950
0 -6 4 0.1738

loop_
_geom_angle_atom_site_label_1
_geom_angle_atom_site_label_2
_geom_angle_atom_site_label_3
_geom_angle
C1 O2 H2 105(2)
C17 C10 C11 121.16(14)
C17 C10 C9 123.64(15)
C11 C10 C9 115.06(13)
C11 C12 C1 123.23(14)
C13 C12 C11 119.40(15)
C13 C12 C1 117.28(15)
C10 C17 H17 115.9
C10 C17 C18 128.13(15)
C18 C17 H17 115.9
F20 C19 C18 118.09(14)
F20 C19 C21 117.47(15)
C21 C19 C18 124.43(16)
C18 C24 H24 119.5
C23 C24 H24 119.5
C23 C24 C18 120.97(16)
C11 C16 H16 119.3
C15 C16 H16 119.3
C15 C16 C11 121.47(16)
C12 C11 C10 120.63(14)
C12 C11 C16 118.35(15)
C16 C11 C10 121.02(15)
C19 C18 C17 119.00(14)
C19 C18 C24 115.89(15)
C24 C18 C17 125.10(15)
C12 C13 H13 119.3
C14 C13 C12 121.38(16)
C14 C13 H13 119.3
O2 C1 C12 110.98(13)
O2 C1 C4 110.81(13)
O2 C1 C3 103.72(13)
C12 C1 C4 110.71(13)
C12 C1 C3 108.31(14)
C3 C1 C4 112.10(14)
C9 C4 C1 109.24(13)
C5 C4 C1 111.14(13)
C5 C4 C9 107.65(13)
C5 C4 C8 108.26(13)
C8 C4 C1 111.71(13)
C8 C4 C9 108.72(13)
C16 C15 H15 120.1
C16 C15 C14 119.87(17)
C14 C15 H15 120.1
C24 C23 H23 119.6
C22 C23 C24 120.78(16)
C22 C23 H23 119.6
C10 C9 C4 111.87(13)
C10 C9 H9A 109.2
C10 C9 H9B 109.2
C4 C9 H9A 109.2
C4 C9 H9B 109.2
H9A C9 H9B 107.9
O6 C5 C4 122.38(16)
O6 C5 C7 119.34(16)
C7 C5 C4 118.27(15)
C23 C22 H22 120.1
C23 C22 C21 119.76(16)
C21 C22 H22 120.1
C19 C21 C22 118.13(16)
C19 C21 H21 120.9
C22 C21 H21 120.9
C13 C14 C15 119.52(16)
C13 C14 H14 120.2
C15 C14 H14 120.2
C5 C7 H7A 109.5
C5 C7 H7B 109.5
C5 C7 H7C 109.5
H7A C7 H7B 109.5
H7A C7 H7C 109.5
H7B C7 H7C 109.5
C4 C8 H8A 109.5
C4 C8 H8B 109.5
C4 C8 H8C 109.5
H8A C8 H8B 109.5
H8A C8 H8C 109.5
H8B C8 H8C 109.5
C1 C3 H3A 109.5
C1 C3 H3B 109.5
C1 C3 H3C 109.5
H3A C3 H3B 109.5
H3A C3 H3C 109.5
H3B C3 H3C 109.5

loop_
_geom_bond_atom_site_label_1
_geom_bond_atom_site_label_2
_geom_bond_distance
F20 C19 1.3597(19)
O2 H2 0.85(2)
O2 C1 1.432(2)
O6 C5 1.217(2)
C10 C17 1.346(2)
C10 C11 1.487(2)
C10 C9 1.507(2)
C12 C11 1.404(2)
C12 C13 1.402(2)
C12 C1 1.531(2)
C17 H17 0.9500
C17 C18 1.470(2)
C19 C18 1.390(2)
C19 C21 1.379(2)
C24 H24 0.9500
C24 C18 1.404(2)
C24 C23 1.388(3)
C16 H16 0.9500
C16 C11 1.406(2)
C16 C15 1.383(3)
C13 H13 0.9500
C13 C14 1.380(3)
C1 C4 1.549(2)
C1 C3 1.532(2)
C4 C9 1.545(2)
C4 C5 1.539(2)
C4 C8 1.540(2)
C15 H15 0.9500
C15 C14 1.391(3)
C23 H23 0.9500
C23 C22 1.387(3)
C9 H9A 0.9900
C9 H9B 0.9900
C5 C7 1.504(3)
C22 H22 0.9500
C22 C21 1.387(3)
C21 H21 0.9500
C14 H14 0.9500
C7 H7A 0.9800
C7 H7B 0.9800
C7 H7C 0.9800
C8 H8A 0.9800
C8 H8B 0.9800
C8 H8C 0.9800
C3 H3A 0.9800
C3 H3B 0.9800
C3 H3C 0.9800

loop_
_geom_hbond_atom_site_label_D
_geom_hbond_atom_site_label_H
_geom_hbond_atom_site_label_A
_geom_hbond_distance_DH
_geom_hbond_distance_HA
_geom_hbond_distance_DA
_geom_hbond_angle_DHA
_geom_hbond_publ_flag
O2 H2 O6 0.85(2) 1.96(3) 2.673(2) 141(3) yes

loop_
_exptl_oxdiff_crystal_face_indexfrac_h
_exptl_oxdiff_crystal_face_indexfrac_k
_exptl_oxdiff_crystal_face_indexfrac_l
_exptl_oxdiff_crystal_face_x
_exptl_oxdiff_crystal_face_y
_exptl_oxdiff_crystal_face_z
3.9967 2.0028 -1.9956 -0.2225 -0.7808 0.5248
2.9969 -5.9965 0.0007 0.0390 -0.0621 0.9690
-0.9993 -8.9979 0.9963 0.0701 0.8121 0.4659
-3.9963 0.9971 0.9968 0.0672 0.5792 -0.7734
0.0024 -0.9944 -4.9991 -0.9207 0.1721 -0.1619
0.9966 -1.0044 4.9993 0.9337 -0.1928 0.4849
-1.0014 2.9932 4.9988 0.9076 -0.1514 -0.1611
1.0019 -1.9926 -5.9983 -1.0810 0.0974 0.0476
2.9984 -6.9930 -2.9989 -0.5170 0.0707 0.8989
-0.0006 9.9950 1.0027 0.2725 -0.7571 -0.6295
2.9958 4.9971 2.0034 0.5029 -0.9125 0.3179
3.9953 0.0004 1.0030 0.3065 -0.6923 0.7976
0.0018 7.0014 -3.9970 -0.6662 -0.4375 -0.6564
3.9982 0.0067 -4.9955 -0.7875 -0.5743 0.5222
-0.0018 -6.0018 3.9972 0.6752 0.3637 0.5888
